data_4111616
loop_
_publ_author_name
'Thomas P. Clark'
'Clark R. Landis'
'Susan L. Freed'
'Jerzy Klosin'
'Khalil A. Abboud'

_publ_section_title
;
 Highly Active, Regioselective, and Enantioselective Hydroformylation with
 Rh Catalysts Ligated by Bis-3,4-diazaphospholanes
;
_journal_name_full 'Journal of the American Chemical Society'
_journal_page_first 5040
_journal_page_last 5042
_journal_paper_doi 10.1021/ja050148o
_journal_volume 127
_journal_year 2005
_chemical_formula_moiety 'C78 H72 N8 O8 P2, 7(C3 H6 O)'
_chemical_formula_sum 'C99 H114 N8 O15 P2'
_chemical_formula_weight 1717.42
_chemical_name_systematic
; 
 ? 
;
_space_group_IT_number 154
_symmetry_cell_setting trigonal
_symmetry_space_group_name_Hall 'P 32 2"'
_symmetry_space_group_name_H-M 'P 32 2 1'
_atom_sites_solution_hydrogens geom
_atom_sites_solution_primary direct
_atom_sites_solution_secondary difmap
_audit_creation_method SHELXL-97
_cell_angle_alpha 90.00
_cell_angle_beta 90.00
_cell_angle_gamma 120.00
_cell_formula_units_Z 3
_cell_length_a 18.4724(12)
_cell_length_b 18.4724(12)
_cell_length_c 21.479(3)
_cell_measurement_reflns_used 66
_cell_measurement_temperature 173(2)
_cell_measurement_theta_max 28.0
_cell_measurement_theta_min 2.0
_cell_volume 6347.3(11)
_computing_cell_refinement 'Bruker SAINT 6.36a (Bruker 1998)'
_computing_data_collection 'Bruker SMART v5.624 (Bruker 1998)'
_computing_data_reduction 'Bruker SHELXTL v6.14 (Bruker 2000)'
_computing_molecular_graphics 'Bruker SHELXTL v6.14'
_computing_publication_material 'Bruker SHELXTL v6.14'
_computing_structure_refinement 'Bruker SHELXTL v6.14'
_computing_structure_solution 'Bruker SHELXTL v6.14'
_diffrn_ambient_temperature 173(2)
_diffrn_measured_fraction_theta_full 0.999
_diffrn_measured_fraction_theta_max 0.999
_diffrn_measurement_device_type 'SMART CCD area detector'
_diffrn_measurement_method '\w scans'
_diffrn_radiation_monochromator graphite
_diffrn_radiation_source 'fine-focus sealed tube'
_diffrn_radiation_type MoK\a
_diffrn_radiation_wavelength 0.71073
_diffrn_reflns_av_R_equivalents 0.1326
_diffrn_reflns_av_sigmaI/netI 0.1556
_diffrn_reflns_limit_h_max 24
_diffrn_reflns_limit_h_min -23
_diffrn_reflns_limit_k_max 22
_diffrn_reflns_limit_k_min -23
_diffrn_reflns_limit_l_max 27
_diffrn_reflns_limit_l_min -19
_diffrn_reflns_number 40462
_diffrn_reflns_theta_full 27.50
_diffrn_reflns_theta_max 27.50
_diffrn_reflns_theta_min 1.27
_diffrn_standards_decay_% '< 1'
_diffrn_standards_number 0
_exptl_absorpt_coefficient_mu 0.13
_exptl_absorpt_correction_T_max 0.9916
_exptl_absorpt_correction_T_min 0.9656
_exptl_absorpt_correction_type integration
_exptl_absorpt_process_details 'based on measured indexed crystal faces, Bruker SHELXTL  v6.12 (Bruker 1998)'
_exptl_crystal_colour colorless
_exptl_crystal_density_diffrn 1.348
_exptl_crystal_description needles
_exptl_crystal_F_000 2742
_exptl_crystal_size_max 0.30
_exptl_crystal_size_mid 0.13
_exptl_crystal_size_min 0.08
_refine_diff_density_max 0.347
_refine_diff_density_min -0.261
_refine_diff_density_rms 0.063
_refine_ls_abs_structure_details 'Flack H D (1983), Acta Cryst. A39, 876-881'
_refine_ls_abs_structure_Flack 0.19(15)
_refine_ls_extinction_coef 0.0022(4)
_refine_ls_extinction_expression Fc^*^=kFc[1+0.001xFc^2^\l^3^/sin(2\q)]^-1/4^
_refine_ls_extinction_method SHELXL
_refine_ls_goodness_of_fit_ref 0.871
_refine_ls_hydrogen_treatment constr
_refine_ls_matrix_type full
_refine_ls_number_parameters 395
_refine_ls_number_reflns 9700
_refine_ls_number_restraints 0
_refine_ls_restrained_S_all 0.871
_refine_ls_R_factor_all 0.1472
_refine_ls_R_factor_gt 0.0754
_refine_ls_shift/su_max 0.002
_refine_ls_shift/su_mean 0.000
_refine_ls_structure_factor_coef Fsqd
_refine_ls_weighting_details 'calc w=1/[\s^2^(Fo^2^)+(0.1000P)^2^] where P=(Fo^2^+2Fc^2^)/3'
_refine_ls_weighting_scheme calc
_refine_ls_wR_factor_gt 0.1800
_refine_ls_wR_factor_ref 0.1989
_reflns_number_gt 4076
_reflns_number_total 9700
_reflns_threshold_expression I>2\s(I)
_cod_data_source_file ja050148osi20050118_111351.cif
_cod_data_source_block 7a
_cod_original_cell_volume 6347.5(10)
_cod_database_code 4111616

loop_
_symmetry_equiv_pos_as_xyz
'x, y, z'
'-y, x-y, z+2/3'
'-x+y, -x, z+1/3'
'y, x, -z'
'x-y, -y, -z+1/3'
'-x, -x+y, -z+2/3'

loop_
_atom_site_label
_atom_site_type_symbol
_atom_site_fract_x
_atom_site_fract_y
_atom_site_fract_z
_atom_site_U_iso_or_equiv
_atom_site_adp_type
_atom_site_occupancy
_atom_site_symmetry_multiplicity
_atom_site_calc_flag
_atom_site_refinement_flags
_atom_site_disorder_assembly
_atom_site_disorder_group
P1 P 0.63245(7) 0.60594(8) 0.57062(5) 0.0467(3) Uani 1 1 d . . .
O1 O 0.52237(19) 0.4376(3) 0.73494(14) 0.0700(10) Uani 1 1 d . . .
O2 O 0.5409(3) 0.7318(3) 0.70673(17) 0.0895(12) Uani 1 1 d . . .
O3 O 0.7765(2) 0.4419(2) 0.65141(13) 0.0586(8) Uani 1 1 d . . .
O4 O 0.7036(3) 0.8492(3) 0.5748(2) 0.1166(16) Uani 1 1 d . . .
N1 N 0.5609(2) 0.5550(2) 0.68133(16) 0.0524(9) Uani 1 1 d . . .
N2 N 0.5501(2) 0.6232(3) 0.66734(15) 0.0591(11) Uani 1 1 d . . .
N3 N 0.6478(2) 0.3986(2) 0.69077(15) 0.0521(10) Uani 1 1 d . . .
H3A H 0.6124 0.4141 0.7036 0.063 Uiso 1 1 calc R . .
N4 N 0.6973(3) 0.8537(3) 0.4712(3) 0.0928(15) Uani 1 1 d . A .
H4A H 0.6644 0.8353 0.4383 0.111 Uiso 1 1 calc R . .
C1 C 0.6264(3) 0.5519(3) 0.64606(18) 0.0507(11) Uani 1 1 d . . .
H1A H 0.6078 0.4920 0.6369 0.061 Uiso 1 1 calc R . .
C2 C 0.5143(3) 0.4977(4) 0.7258(2) 0.0603(13) Uani 1 1 d . . .
C3 C 0.4571(3) 0.5184(4) 0.7599(2) 0.0779(16) Uani 1 1 d . . .
H3B H 0.4407 0.4876 0.7999 0.094 Uiso 1 1 calc R . .
H3C H 0.4059 0.5008 0.7350 0.094 Uiso 1 1 calc R . .
C4 C 0.4998(4) 0.6116(5) 0.7723(2) 0.088(2) Uani 1 1 d . . .
H4C H 0.4595 0.6244 0.7927 0.106 Uiso 1 1 calc R . .
H4B H 0.5467 0.6272 0.8015 0.106 Uiso 1 1 calc R . .
C5 C 0.5322(4) 0.6630(5) 0.7154(2) 0.0782(17) Uani 1 1 d . . .
C6 C 0.5931(3) 0.6711(3) 0.61042(18) 0.0551(12) Uani 1 1 d . . .
H6A H 0.6421 0.7257 0.6231 0.066 Uiso 1 1 calc R . .
C7 C 0.7081(3) 0.5889(3) 0.68154(18) 0.0485(11) Uani 1 1 d . . .
C8 C 0.7416(3) 0.6702(3) 0.7035(2) 0.0625(13) Uani 1 1 d . . .
H8A H 0.7122 0.6994 0.6964 0.075 Uiso 1 1 calc R . .
C9 C 0.8158(3) 0.7091(3) 0.7349(2) 0.0664(13) Uani 1 1 d . . .
H9A H 0.8360 0.7635 0.7515 0.080 Uiso 1 1 calc R . .
C10 C 0.8609(3) 0.6696(4) 0.7423(2) 0.0715(14) Uani 1 1 d . . .
H10A H 0.9134 0.6975 0.7628 0.086 Uiso 1 1 calc R . .
C11 C 0.8308(3) 0.5899(3) 0.7202(2) 0.0579(12) Uani 1 1 d . . .
H11A H 0.8630 0.5632 0.7250 0.069 Uiso 1 1 calc R . .
C12 C 0.7528(2) 0.5479(3) 0.69070(19) 0.0475(11) Uani 1 1 d . . .
C13 C 0.5377(3) 0.6877(3) 0.56839(18) 0.0497(11) Uani 1 1 d . . .
C14 C 0.4562(3) 0.6308(3) 0.56419(18) 0.0497(11) Uani 1 1 d . . .
H14A H 0.4331 0.5839 0.5914 0.060 Uiso 1 1 calc R . .
C15 C 0.4049(3) 0.6387(3) 0.5210(2) 0.0572(12) Uani 1 1 d . . .
H15A H 0.3478 0.5965 0.5177 0.069 Uiso 1 1 calc R . .
C16 C 0.4370(3) 0.7086(4) 0.4824(2) 0.0632(14) Uani 1 1 d . . .
H16A H 0.4015 0.7158 0.4541 0.076 Uiso 1 1 calc R . .
C17 C 0.5195(3) 0.7662(3) 0.4858(2) 0.0659(14) Uani 1 1 d . . .
H17A H 0.5422 0.8137 0.4592 0.079 Uiso 1 1 calc R . .
C18 C 0.5711(3) 0.7561(3) 0.5280(2) 0.0658(13) Uani 1 1 d . . .
C19 C 0.5366(2) 0.5244(3) 0.53129(17) 0.0382(9) Uani 1 1 d . . .
C20 C 0.4759(3) 0.4497(3) 0.56058(19) 0.0494(11) Uani 1 1 d . . .
H20A H 0.4843 0.4395 0.6026 0.059 Uiso 1 1 calc R . .
C21 C 0.4065(3) 0.3927(3) 0.53044(18) 0.0458(10) Uani 1 1 d . . .
H21A H 0.3670 0.3431 0.5512 0.055 Uiso 1 1 calc R . .
C22 C 0.7256(3) 0.4590(3) 0.67397(18) 0.0444(11) Uani 1 1 d . . .
C23 C 0.6194(3) 0.3098(3) 0.68883(19) 0.0521(11) Uani 1 1 d . . .
H23A H 0.6698 0.3036 0.6940 0.062 Uiso 1 1 calc R . .
C24 C 0.5625(3) 0.2673(3) 0.7448(2) 0.0743(16) Uani 1 1 d . . .
H24A H 0.5912 0.2963 0.7831 0.111 Uiso 1 1 calc R . .
H24B H 0.5489 0.2089 0.7469 0.111 Uiso 1 1 calc R . .
H24C H 0.5109 0.2696 0.7402 0.111 Uiso 1 1 calc R . .
C25 C 0.5782(3) 0.2677(3) 0.6280(2) 0.0525(12) Uani 1 1 d . . .
C26 C 0.6066(3) 0.2236(3) 0.5936(2) 0.0588(12) Uani 1 1 d . . .
H26A H 0.6565 0.2243 0.6054 0.071 Uiso 1 1 calc R . .
C27 C 0.5619(4) 0.1780(3) 0.5415(2) 0.0708(14) Uani 1 1 d . . .
H27A H 0.5809 0.1473 0.5178 0.085 Uiso 1 1 calc R . .
C28 C 0.4917(4) 0.1780(3) 0.5253(2) 0.0765(16) Uani 1 1 d . . .
H28A H 0.4611 0.1455 0.4903 0.092 Uiso 1 1 calc R . .
C29 C 0.4622(4) 0.2219(3) 0.5562(2) 0.0794(17) Uani 1 1 d . . .
H29A H 0.4139 0.2226 0.5418 0.095 Uiso 1 1 calc R . .
C30 C 0.5047(4) 0.2666(3) 0.6103(2) 0.0733(15) Uani 1 1 d . . .
H30A H 0.4837 0.2954 0.6342 0.088 Uiso 1 1 calc R . .
C31 C 0.6648(4) 0.8232(4) 0.5271(3) 0.0845(17) Uani 1 1 d . . .
C32 C 0.7843(4) 0.9158(4) 0.4624(3) 0.105(2) Uiso 1 1 d . . .
H32A H 0.8145 0.9464 0.5009 0.126 Uiso 0.576(6) 1 calc PR A 1
H32B H 0.8063 0.9139 0.5045 0.126 Uiso 0.424(6) 1 calc PR A 2
C33 C 0.8259(7) 0.8834(7) 0.4262(5) 0.182(4) Uiso 1 1 d . A .
H33A H 0.8319 0.8419 0.4506 0.273 Uiso 1 1 calc R . .
H33B H 0.8813 0.9290 0.4143 0.273 Uiso 1 1 calc R . .
H33C H 0.7931 0.8569 0.3886 0.273 Uiso 1 1 calc R . .
C34 C 0.7917(6) 0.9748(5) 0.4040(4) 0.117(4) Uiso 0.576(6) 1 d PG A 1
C35 C 0.7391(5) 1.0084(6) 0.4068(4) 0.098(4) Uiso 0.576(6) 1 d PG A 1
H35 H 0.6971 0.9902 0.4379 0.118 Uiso 0.576(6) 1 calc PR A 1
C36 C 0.7480(6) 1.0686(6) 0.3638(5) 0.154(6) Uiso 0.576(6) 1 d PG A 1
H36 H 0.7121 1.0915 0.3657 0.184 Uiso 0.576(6) 1 calc PR A 1
C37 C 0.8094(8) 1.0952(6) 0.3182(5) 0.201(8) Uiso 0.576(6) 1 d PG A 1
H37 H 0.8155 1.1364 0.2889 0.241 Uiso 0.576(6) 1 calc PR A 1
C38 C 0.8620(7) 1.0617(7) 0.3155(5) 0.201(8) Uiso 0.576(6) 1 d PG A 1
H38 H 0.9039 1.0799 0.2843 0.241 Uiso 0.576(6) 1 calc PR A 1
C39 C 0.8531(5) 1.0015(7) 0.3584(5) 0.141(5) Uiso 0.576(6) 1 d PG A 1
H39 H 0.8890 0.9785 0.3565 0.169 Uiso 0.576(6) 1 calc PR A 1
C34' C 0.8029(14) 1.0092(11) 0.4627(8) 0.147(8) Uiso 0.424(6) 1 d PG A 2
C35' C 0.7419(11) 1.0307(14) 0.4517(10) 0.177(9) Uiso 0.424(6) 1 d PG A 2
H35' H 0.6851 0.9882 0.4474 0.213 Uiso 0.424(6) 1 calc PR A 2
C36' C 0.7640(18) 1.1143(17) 0.4470(13) 0.64(6) Uiso 0.424(6) 1 d PG A 2
H36' H 0.7222 1.1289 0.4394 0.762 Uiso 0.424(6) 1 calc PR A 2
C37' C 0.847(2) 1.1764(10) 0.4533(12) 0.37(3) Uiso 0.424(6) 1 d PG A 2
H37' H 0.8622 1.2336 0.4501 0.444 Uiso 0.424(6) 1 calc PR A 2
C38' C 0.9082(14) 1.1550(15) 0.4643(10) 0.31(2) Uiso 0.424(6) 1 d PG A 2
H38' H 0.9650 1.1975 0.4686 0.375 Uiso 0.424(6) 1 calc PR A 2
C39' C 0.8861(12) 1.0714(18) 0.4690(9) 0.263(16) Uiso 0.424(6) 1 d PG A 2
H39' H 0.9278 1.0567 0.4765 0.316 Uiso 0.424(6) 1 calc PR A 2

loop_
_atom_site_aniso_label
_atom_site_aniso_U_11
_atom_site_aniso_U_22
_atom_site_aniso_U_33
_atom_site_aniso_U_23
_atom_site_aniso_U_13
_atom_site_aniso_U_12
P1 0.0485(7) 0.0634(8) 0.0377(5) 0.0023(5) -0.0013(5) 0.0350(6)
O1 0.062(2) 0.114(3) 0.0529(19) 0.0240(19) 0.0122(16) 0.058(2)
O2 0.108(3) 0.122(3) 0.067(2) -0.035(2) -0.015(2) 0.079(3)
O3 0.059(2) 0.079(2) 0.0545(17) 0.0111(17) 0.0063(16) 0.0464(19)
O4 0.071(3) 0.118(4) 0.128(4) 0.013(3) -0.028(3) 0.022(3)
N1 0.059(2) 0.079(3) 0.041(2) 0.0079(19) -0.0007(18) 0.051(2)
N2 0.063(2) 0.097(3) 0.0324(19) -0.012(2) -0.0025(18) 0.052(2)
N3 0.046(2) 0.073(3) 0.040(2) -0.0033(18) -0.0036(17) 0.032(2)
N4 0.070(3) 0.066(3) 0.109(4) -0.003(3) 0.018(3) 0.009(3)
C1 0.045(3) 0.076(3) 0.045(2) 0.004(2) 0.003(2) 0.041(2)
C2 0.053(3) 0.107(4) 0.034(2) 0.005(3) 0.000(2) 0.051(3)
C3 0.073(4) 0.135(6) 0.047(3) 0.007(3) 0.003(3) 0.068(4)
C4 0.102(4) 0.175(7) 0.035(3) -0.002(3) 0.007(3) 0.104(5)
C5 0.093(4) 0.127(5) 0.045(3) -0.023(3) -0.020(3) 0.077(4)
C6 0.063(3) 0.084(3) 0.033(2) -0.008(2) -0.012(2) 0.047(3)
C7 0.051(3) 0.063(3) 0.036(2) 0.002(2) 0.004(2) 0.032(2)
C8 0.057(3) 0.083(4) 0.058(3) 0.003(3) -0.006(2) 0.043(3)
C9 0.070(3) 0.058(3) 0.073(3) -0.007(3) -0.015(3) 0.034(3)
C10 0.052(3) 0.085(4) 0.078(4) 0.003(3) -0.020(3) 0.034(3)
C11 0.052(3) 0.058(3) 0.067(3) 0.002(3) -0.008(2) 0.031(2)
C12 0.040(2) 0.068(3) 0.043(2) -0.002(2) -0.0056(19) 0.034(2)
C13 0.065(3) 0.054(3) 0.044(2) -0.008(2) -0.004(2) 0.040(3)
C14 0.054(3) 0.070(3) 0.030(2) 0.005(2) 0.005(2) 0.035(3)
C15 0.059(3) 0.081(4) 0.040(2) -0.006(2) -0.007(2) 0.041(3)
C16 0.060(3) 0.101(4) 0.050(3) 0.004(3) -0.002(2) 0.056(3)
C17 0.072(4) 0.069(3) 0.077(3) 0.008(3) -0.002(3) 0.051(3)
C18 0.060(3) 0.062(3) 0.074(3) -0.007(3) -0.013(3) 0.030(3)
C19 0.039(2) 0.053(3) 0.0313(19) 0.0030(18) 0.0018(18) 0.030(2)
C20 0.054(3) 0.074(3) 0.035(2) -0.006(2) -0.007(2) 0.042(3)
C21 0.051(3) 0.044(2) 0.045(2) 0.008(2) 0.008(2) 0.026(2)
C22 0.042(3) 0.065(3) 0.033(2) 0.008(2) -0.0079(19) 0.032(2)
C23 0.054(3) 0.060(3) 0.047(3) 0.005(2) -0.013(2) 0.033(2)
C24 0.067(3) 0.083(4) 0.052(3) 0.012(3) 0.002(3) 0.022(3)
C25 0.045(3) 0.054(3) 0.050(3) 0.010(2) -0.007(2) 0.018(2)
C26 0.055(3) 0.050(3) 0.067(3) 0.013(3) 0.006(3) 0.022(3)
C27 0.094(4) 0.059(3) 0.058(3) -0.002(3) -0.002(3) 0.037(3)
C28 0.102(5) 0.054(3) 0.060(3) -0.010(3) -0.021(3) 0.029(3)
C29 0.095(4) 0.079(4) 0.065(3) 0.000(3) -0.035(3) 0.043(3)
C30 0.093(4) 0.079(4) 0.049(3) 0.003(3) -0.001(3) 0.044(3)
C31 0.075(4) 0.077(4) 0.094(5) 0.016(4) -0.002(4) 0.032(3)

loop_
_atom_type_symbol
_atom_type_description
_atom_type_scat_dispersion_real
_atom_type_scat_dispersion_imag
_atom_type_scat_source
C C 0.0033 0.0016 'International Tables Vol C Tables 4.2.6.8 and 6.1.1.4'
H H 0.0000 0.0000 'International Tables Vol C Tables 4.2.6.8 and 6.1.1.4'
N N 0.0061 0.0033 'International Tables Vol C Tables 4.2.6.8 and 6.1.1.4'
O O 0.0106 0.0060 'International Tables Vol C Tables 4.2.6.8 and 6.1.1.4'
P P 0.1023 0.0942 'International Tables Vol C Tables 4.2.6.8 and 6.1.1.4'

loop_
_geom_angle_atom_site_label_1
_geom_angle_atom_site_label_2
_geom_angle_atom_site_label_3
_geom_angle
_geom_angle_site_symmetry_1
_geom_angle_site_symmetry_3
C19 P1 C1 100.51(19) . .
C19 P1 C6 101.94(18) . .
C1 P1 C6 90.52(19) . .
C2 N1 N2 121.9(4) . .
C2 N1 C1 123.3(4) . .
N2 N1 C1 114.8(3) . .
C5 N2 N1 119.4(4) . .
C5 N2 C6 119.3(4) . .
N1 N2 C6 116.0(3) . .
C22 N3 C23 124.0(4) . .
C22 N3 H3A 118.0 . .
C23 N3 H3A 118.0 . .
C31 N4 C32 122.6(6) . .
C31 N4 H4A 118.7 . .
C32 N4 H4A 118.7 . .
N1 C1 C7 112.4(3) . .
N1 C1 P1 104.9(3) . .
C7 C1 P1 114.4(3) . .
N1 C1 H1A 108.3 . .
C7 C1 H1A 108.3 . .
P1 C1 H1A 108.3 . .
O1 C2 N1 120.5(4) . .
O1 C2 C3 125.9(5) . .
N1 C2 C3 113.6(5) . .
C2 C3 C4 110.2(5) . .
C2 C3 H3B 109.6 . .
C4 C3 H3B 109.6 . .
C2 C3 H3C 109.6 . .
C4 C3 H3C 109.6 . .
H3B C3 H3C 108.1 . .
C5 C4 C3 113.5(5) . .
C5 C4 H4C 108.9 . .
C3 C4 H4C 108.9 . .
C5 C4 H4B 108.9 . .
C3 C4 H4B 108.9 . .
H4C C4 H4B 107.7 . .
O2 C5 N2 119.7(5) . .
O2 C5 C4 126.8(5) . .
N2 C5 C4 113.4(6) . .
N2 C6 C13 113.6(4) . .
N2 C6 P1 104.7(3) . .
C13 C6 P1 112.0(3) . .
N2 C6 H6A 108.8 . .
C13 C6 H6A 108.8 . .
P1 C6 H6A 108.8 . .
C12 C7 C8 118.5(4) . .
C12 C7 C1 123.8(4) . .
C8 C7 C1 117.6(4) . .
C9 C8 C7 121.6(4) . .
C9 C8 H8A 119.2 . .
C7 C8 H8A 119.2 . .
C10 C9 C8 119.8(5) . .
C10 C9 H9A 120.1 . .
C8 C9 H9A 120.1 . .
C9 C10 C11 120.4(4) . .
C9 C10 H10A 119.8 . .
C11 C10 H10A 119.8 . .
C10 C11 C12 120.3(4) . .
C10 C11 H11A 119.9 . .
C12 C11 H11A 119.9 . .
C7 C12 C11 119.3(4) . .
C7 C12 C22 126.8(4) . .
C11 C12 C22 113.9(4) . .
C14 C13 C18 118.9(4) . .
C14 C13 C6 119.4(4) . .
C18 C13 C6 121.2(4) . .
C13 C14 C15 121.4(4) . .
C13 C14 H14A 119.3 . .
C15 C14 H14A 119.3 . .
C14 C15 C16 120.0(5) . .
C14 C15 H15A 120.0 . .
C16 C15 H15A 120.0 . .
C17 C16 C15 119.0(4) . .
C17 C16 H16A 120.5 . .
C15 C16 H16A 120.5 . .
C16 C17 C18 120.4(5) . .
C16 C17 H17A 119.8 . .
C18 C17 H17A 119.8 . .
C17 C18 C13 120.2(5) . .
C17 C18 C31 116.9(5) . .
C13 C18 C31 123.0(5) . .
C19 C19 C20 118.1(2) 4_556 .
C19 C19 P1 118.10(12) 4_556 .
C20 C19 P1 123.8(3) . .
C21 C20 C19 121.8(4) . .
C21 C20 H20A 119.1 . .
C19 C20 H20A 119.1 . .
C20 C21 C21 120.1(2) . 4_556
C20 C21 H21A 119.9 . .
C21 C21 H21A 119.9 4_556 .
O3 C22 N3 121.7(4) . .
O3 C22 C12 119.6(4) . .
N3 C22 C12 118.3(4) . .
N3 C23 C25 114.2(3) . .
N3 C23 C24 109.0(4) . .
C25 C23 C24 112.0(4) . .
N3 C23 H23A 107.1 . .
C25 C23 H23A 107.1 . .
C24 C23 H23A 107.1 . .
C23 C24 H24A 109.5 . .
C23 C24 H24B 109.5 . .
H24A C24 H24B 109.5 . .
C23 C24 H24C 109.5 . .
H24A C24 H24C 109.5 . .
H24B C24 H24C 109.5 . .
C26 C25 C30 119.8(4) . .
C26 C25 C23 121.4(4) . .
C30 C25 C23 118.4(4) . .
C25 C26 C27 120.0(5) . .
C25 C26 H26A 120.0 . .
C27 C26 H26A 120.0 . .
C28 C27 C26 119.2(5) . .
C28 C27 H27A 120.4 . .
C26 C27 H27A 120.4 . .
C27 C28 C29 123.4(5) . .
C27 C28 H28A 118.3 . .
C29 C28 H28A 118.3 . .
C28 C29 C30 118.7(5) . .
C28 C29 H29A 120.6 . .
C30 C29 H29A 120.6 . .
C25 C30 C29 118.9(5) . .
C25 C30 H30A 120.6 . .
C29 C30 H30A 120.6 . .
O4 C31 N4 123.1(6) . .
O4 C31 C18 121.0(6) . .
N4 C31 C18 115.8(6) . .
C33 C32 N4 111.0(7) . .
C33 C32 C34' 126.5(10) . .
N4 C32 C34' 114.5(9) . .
C33 C32 C34 88.8(7) . .
N4 C32 C34 108.7(6) . .
C34' C32 C34 51.0(7) . .
C33 C32 H32A 115.1 . .
N4 C32 H32A 115.1 . .
C34' C32 H32A 68.0 . .
C34 C32 H32A 115.1 . .
C33 C32 H32B 99.5 . .
N4 C32 H32B 99.5 . .
C34' C32 H32B 99.5 . .
C34 C32 H32B 145.5 . .
H32A C32 H32B 31.7 . .
C32 C33 H33A 109.5 . .
C32 C33 H33B 109.5 . .
H33A C33 H33B 109.5 . .
C32 C33 H33C 109.5 . .
H33A C33 H33C 109.5 . .
H33B C33 H33C 109.5 . .
C35 C34 C39 120.0 . .
C35 C34 C32 115.1(7) . .
C39 C34 C32 124.2(7) . .
C36 C35 C34 120.0 . .
C36 C35 H35 120.0 . .
C34 C35 H35 120.0 . .
C35 C36 C37 120.0 . .
C35 C36 H36 120.0 . .
C37 C36 H36 120.0 . .
C36 C37 C38 120.0 . .
C36 C37 H37 120.0 . .
C38 C37 H37 120.0 . .
C37 C38 C39 120.0 . .
C37 C38 H38 120.0 . .
C39 C38 H38 120.0 . .
C38 C39 C34 120.0 . .
C38 C39 H39 120.0 . .
C34 C39 H39 120.0 . .
C35' C34' C39' 120.0 . .
C35' C34' C32 123.0(16) . .
C39' C34' C32 116.7(16) . .
C36' C35' C34' 120.0 . .
C36' C35' H35' 120.0 . .
C34' C35' H35' 120.0 . .
C37' C36' C35' 120.0 . .
C37' C36' H36' 120.0 . .
C35' C36' H36' 120.0 . .
C38' C37' C36' 120.0 . .
C38' C37' H37' 120.0 . .
C36' C37' H37' 120.0 . .
C37' C38' C39' 120.0 . .
C37' C38' H38' 120.0 . .
C39' C38' H38' 120.0 . .
C38' C39' C34' 120.0 . .
C38' C39' H39' 120.0 . .
C34' C39' H39' 120.0 . .

loop_
_geom_bond_atom_site_label_1
_geom_bond_atom_site_label_2
_geom_bond_distance
_geom_bond_site_symmetry_2
P1 C19 1.858(4) .
P1 C1 1.877(4) .
P1 C6 1.893(4) .
O1 C2 1.209(6) .
O2 C5 1.212(7) .
O3 C22 1.230(5) .
O4 C31 1.203(7) .
N1 C2 1.364(6) .
N1 N2 1.402(5) .
N1 C1 1.454(5) .
N2 C5 1.400(6) .
N2 C6 1.485(6) .
N3 C22 1.355(5) .
N3 C23 1.451(6) .
N3 H3A 0.8800 .
N4 C31 1.336(7) .
N4 C32 1.446(8) .
N4 H4A 0.8800 .
C1 C7 1.514(6) .
C1 H1A 1.0000 .
C2 C3 1.484(7) .
C3 C4 1.516(8) .
C3 H3B 0.9900 .
C3 H3C 0.9900 .
C4 C5 1.478(8) .
C4 H4C 0.9900 .
C4 H4B 0.9900 .
C6 C13 1.507(6) .
C6 H6A 1.0000 .
C7 C12 1.386(6) .
C7 C8 1.390(6) .
C8 C9 1.366(7) .
C8 H8A 0.9500 .
C9 C10 1.362(7) .
C9 H9A 0.9500 .
C10 C11 1.372(7) .
C10 H10A 0.9500 .
C11 C12 1.401(6) .
C11 H11A 0.9500 .
C12 C22 1.501(6) .
C13 C14 1.341(6) .
C13 C18 1.397(6) .
C14 C15 1.386(6) .
C14 H14A 0.9500 .
C15 C16 1.393(7) .
C15 H15A 0.9500 .
C16 C17 1.356(7) .
C16 H16A 0.9500 .
C17 C18 1.394(7) .
C17 H17A 0.9500 .
C18 C31 1.545(8) .
C19 C19 1.399(7) 4_556
C19 C20 1.418(6) .
C20 C21 1.350(6) .
C20 H20A 0.9500 .
C21 C21 1.379(8) 4_556
C21 H21A 0.9500 .
C23 C25 1.516(6) .
C23 C24 1.530(6) .
C23 H23A 1.0000 .
C24 H24A 0.9800 .
C24 H24B 0.9800 .
C24 H24C 0.9800 .
C25 C26 1.384(6) .
C25 C30 1.401(7) .
C26 C27 1.396(7) .
C26 H26A 0.9500 .
C27 C28 1.342(7) .
C27 H27A 0.9500 .
C28 C29 1.356(7) .
C28 H28A 0.9500 .
C29 C30 1.415(7) .
C29 H29A 0.9500 .
C30 H30A 0.9500 .
C32 C33 1.419(11) .
C32 C34' 1.581(17) .
C32 C34 1.620(10) .
C32 H32A 1.0000 .
C32 H32B 1.0000 .
C33 H33A 0.9800 .
C33 H33B 0.9800 .
C33 H33C 0.9800 .
C34 C35 1.3900 .
C34 C39 1.3900 .
C35 C36 1.3900 .
C35 H35 0.9500 .
C36 C37 1.3900 .
C36 H36 0.9500 .
C37 C38 1.3900 .
C37 H37 0.9500 .
C38 C39 1.3900 .
C38 H38 0.9500 .
C39 H39 0.9500 .
C34' C35' 1.3900 .
C34' C39' 1.3900 .
C35' C36' 1.3900 .
C35' H35' 0.9500 .
C36' C37' 1.3900 .
C36' H36' 0.9500 .
C37' C38' 1.3900 .
C37' H37' 0.9500 .
C38' C39' 1.3900 .
C38' H38' 0.9500 .
C39' H39' 0.9500 .
